data_7243424
loop_
_publ_author_name
'Divya, Indira S.'
'Amrutha, Surendran'
'SeethaLekshmi, Sunil'
'Varughese, Sunil'

_publ_section_title
;
 Molecular salts of quinine: a crystal engineering route to enhance the
 aqueous solubility
;
_journal_issue 39
_journal_name_full CrystEngComm
_journal_page_first 6942
_journal_page_last 6951
_journal_paper_doi 10.1039/D1CE00791B
_journal_volume 23
_journal_year 2021
_chemical_formula_moiety 'C3 H3 O4, C20 H25 N2 O2'
_chemical_formula_sum 'C23 H28 N2 O6'
_chemical_formula_weight 428.47
_space_group_crystal_system orthorhombic
_space_group_IT_number 19
_space_group_name_Hall 'P 2ac 2ab'
_space_group_name_H-M_alt 'P 21 21 21'
_atom_sites_solution_hydrogens mixed
_audit_creation_date 2020-10-13
_audit_creation_method
;
Olex2 1.3
(compiled 2020.07.16 svn.r6f6c53a7 for OlexSys, GUI svn.r6139)
;
_audit_update_record
;
2020-10-13 deposited with the CCDC.	2021-08-23 downloaded from the CCDC.
;
_cell_angle_alpha 90
_cell_angle_beta 90
_cell_angle_gamma 90
_cell_formula_units_Z 4
_cell_length_a 6.6594(3)
_cell_length_b 11.8450(5)
_cell_length_c 26.3450(13)
_cell_measurement_reflns_used 9920
_cell_measurement_temperature 100(2)
_cell_measurement_theta_max 30.54
_cell_measurement_theta_min 2.31
_cell_volume 2078.11(16)
_computing_cell_refinement 'SAINT V8.40A (Bruker, 2019)'
_computing_data_reduction 'SAINT V8.40A (Bruker, 2019)'
_computing_molecular_graphics 'Olex2 1.3 (Dolomanov et al., 2009)'
_computing_publication_material 'Olex2 1.3 (Dolomanov et al., 2009)'
_computing_structure_refinement 'SHELXL 2018/3 (Sheldrick, 2015)'
_computing_structure_solution 'SHELXT 2014/5 (Sheldrick, 2014)'
_diffrn_ambient_temperature 100.02
_diffrn_measured_fraction_theta_full 0.998
_diffrn_measured_fraction_theta_max 0.998
_diffrn_measurement_device_type 'Bruker APEX-II CCD'
_diffrn_measurement_method '\f and \w scans'
_diffrn_radiation_type MoK\a
_diffrn_radiation_wavelength 0.71073
_diffrn_reflns_av_R_equivalents 0.0824
_diffrn_reflns_av_unetI/netI 0.0606
_diffrn_reflns_Laue_measured_fraction_full 0.998
_diffrn_reflns_Laue_measured_fraction_max 0.998
_diffrn_reflns_limit_h_max 7
_diffrn_reflns_limit_h_min -7
_diffrn_reflns_limit_k_max 14
_diffrn_reflns_limit_k_min -14
_diffrn_reflns_limit_l_max 31
_diffrn_reflns_limit_l_min -31
_diffrn_reflns_number 17111
_diffrn_reflns_point_group_measured_fraction_full 0.998
_diffrn_reflns_point_group_measured_fraction_max 0.998
_diffrn_reflns_theta_full 25.000
_diffrn_reflns_theta_max 25.000
_diffrn_reflns_theta_min 2.312
_diffrn_source_current 1.4
_diffrn_source_power 0.07
_diffrn_source_voltage 50.0
_diffrn_standards_number 0
_exptl_absorpt_coefficient_mu 0.099
_exptl_absorpt_correction_T_max 0.7461
_exptl_absorpt_correction_T_min 0.4390
_exptl_absorpt_correction_type none
_exptl_absorpt_process_details
;
SADABS-2016/2 (Bruker,2016/2) was used for absorption correction.
wR2(int) was 0.1761 before and 0.1013 after correction.
The Ratio of minimum to maximum transmission is 0.5884.
The \l/2 correction factor is Not present.
;
_exptl_crystal_colour colorless
_exptl_crystal_density_diffrn 1.370
_exptl_crystal_description block
_exptl_crystal_F_000 912
_exptl_crystal_size_max 0.21
_exptl_crystal_size_mid 0.20
_exptl_crystal_size_min 0.18
_refine_diff_density_max 0.407
_refine_diff_density_min -0.438
_refine_diff_density_rms 0.121
_refine_ls_abs_structure_details
;
 Flack x determined using 1374 quotients [(I+)-(I-)]/[(I+)+(I-)]
 (Parsons, Flack and Wagner, Acta Cryst. B69 (2013) 249-259).
;
_refine_ls_abs_structure_Flack 0.6(6)
_refine_ls_extinction_method none
_refine_ls_goodness_of_fit_ref 1.095
_refine_ls_hydrogen_treatment mixed
_refine_ls_matrix_type full
_refine_ls_number_parameters 301
_refine_ls_number_reflns 3641
_refine_ls_number_restraints 0
_refine_ls_restrained_S_all 1.095
_refine_ls_R_factor_all 0.0478
_refine_ls_R_factor_gt 0.0461
_refine_ls_shift/su_max 0.000
_refine_ls_shift/su_mean 0.000
_refine_ls_structure_factor_coef Fsqd
_refine_ls_weighting_details 'w=1/[\s^2^(Fo^2^)+(0.0682P)^2^+0.5260P] where P=(Fo^2^+2Fc^2^)/3'
_refine_ls_weighting_scheme calc
_refine_ls_wR_factor_gt 0.1205
_refine_ls_wR_factor_ref 0.1224
_reflns_Friedel_coverage 0.717
_reflns_Friedel_fraction_full 0.997
_reflns_Friedel_fraction_max 0.997
_reflns_number_gt 3468
_reflns_number_total 3641
_reflns_threshold_expression 'I > 2\s(I)'
_cod_data_source_file d1ce00791b2.cif
_cod_data_source_block qn_mal
_cod_depositor_comments 'Adding full bibliography for 7243420--7243429.cif.'
_cod_database_code 7243424
_shelx_shelxl_version_number 2018/3
_shelx_space_group_comment
;
The symmetry employed for this shelxl refinement is uniquely defined
by the following loop, which should always be used as a source of
symmetry information in preference to the above space-group names.
They are only intended as comments.
;
_olex2_refinement_description
;
1. Fixed Uiso
 At 1.2 times of:
  All C(H) groups, All C(H,H) groups
 At 1.5 times of:
  All C(H,H,H) groups
2.a Ternary CH refined with riding coordinates:
 C5(H5), C6(H6), C8(H8), C9(H9)
2.b Secondary CH2 refined with riding coordinates:
 C2(H2B,H2C), C7(H7A,H7B), C20(H20A,H20B), C21(H21A,H21B), C22(H22A,H22B)
2.c Aromatic/amide H refined with riding coordinates:
 C4(H4), C12(H12), C15(H15), C16(H16), C18(H18), C19(H19)
2.d Idealised Me refined as rotating group:
 C14(H14A,H14B,H14C)
;
_olex2_submission_special_instructions 'No special instructions were received'

loop_
_space_group_symop_operation_xyz
'x, y, z'
'x+1/2, -y+1/2, -z'
'-x, y+1/2, -z+1/2'
'-x+1/2, -y, z+1/2'

loop_
_atom_site_label
_atom_site_type_symbol
_atom_site_fract_x
_atom_site_fract_y
_atom_site_fract_z
_atom_site_U_iso_or_equiv
_atom_site_adp_type
_atom_site_occupancy
_atom_site_site_symmetry_order
_atom_site_calc_flag
_atom_site_refinement_flags_posn
_atom_site_refinement_flags_adp
_atom_site_refinement_flags_occupancy
_atom_site_disorder_assembly
_atom_site_disorder_group
O1 O -0.1123(3) 0.57766(17) 0.65348(8) 0.0198(5) Uani 1 1 d . . . . .
O2 O 0.2512(4) 0.70942(19) 0.61272(9) 0.0212(5) Uani 1 1 d . . . . .
O3 O 0.1852(4) 0.82555(19) 0.67717(8) 0.0245(5) Uani 1 1 d . . . . .
O4 O -0.3894(3) 0.67916(19) 0.64839(9) 0.0249(5) Uani 1 1 d . . . . .
O5 O 0.9509(3) 0.61697(19) 0.51217(8) 0.0208(5) Uani 1 1 d . . . . .
C25 C 0.9297(6) 0.0472(3) 0.72048(14) 0.0253(8) Uani 1 1 d . . . . .
O7 O 0.1902(3) 0.42997(18) 0.63695(8) 0.0173(5) Uani 1 1 d . . . . .
N1 N 0.2982(4) 0.3623(2) 0.44855(9) 0.0180(6) Uani 1 1 d . . . . .
N2 N 0.6345(4) 0.4012(2) 0.67642(9) 0.0144(5) Uani 1 1 d . . . . .
C1 C -0.2045(5) 0.6676(2) 0.64368(11) 0.0157(6) Uani 1 1 d . . . . .
C2 C -0.0856(5) 0.7682(3) 0.62302(12) 0.0190(7) Uani 1 1 d . . . . .
H2B H -0.086526 0.765205 0.585464 0.023 Uiso 1 1 calc R U . . .
H2C H -0.153454 0.838912 0.633415 0.023 Uiso 1 1 calc R U . . .
C3 C 0.1292(5) 0.7716(2) 0.64114(11) 0.0155(6) Uani 1 1 d . . . . .
C4 C 0.8018(5) 0.1073(3) 0.69333(12) 0.0196(7) Uani 1 1 d . . . . .
H4 H 0.775410 0.084663 0.659387 0.024 Uiso 1 1 calc R U . . .
C5 C 0.6958(5) 0.2103(2) 0.71372(11) 0.0163(6) Uani 1 1 d . . . . .
H5 H 0.711765 0.211469 0.751459 0.020 Uiso 1 1 calc R U . . .
C6 C 0.4696(5) 0.2160(2) 0.70121(11) 0.0159(6) Uani 1 1 d . . . . .
H6 H 0.403414 0.143378 0.710897 0.019 Uiso 1 1 calc R U . . .
C7 C 0.4372(5) 0.2388(2) 0.64451(11) 0.0159(6) Uani 1 1 d . . . . .
H7A H 0.291759 0.237509 0.636690 0.019 Uiso 1 1 calc R U . . .
H7B H 0.503356 0.179050 0.624224 0.019 Uiso 1 1 calc R U . . .
C8 C 0.5260(5) 0.3552(2) 0.63046(10) 0.0134(6) Uani 1 1 d . . . . .
H8 H 0.628862 0.342509 0.603402 0.016 Uiso 1 1 calc R U . . .
C9 C 0.3718(5) 0.4405(2) 0.60940(10) 0.0140(6) Uani 1 1 d . . . . .
H9 H 0.425376 0.518792 0.613752 0.017 Uiso 1 1 calc R U . . .
C10 C 0.3435(5) 0.4168(2) 0.55328(11) 0.0138(6) Uani 1 1 d . . . . .
C11 C 0.4909(5) 0.4529(2) 0.51714(11) 0.0139(6) Uani 1 1 d . . . . .
C12 C 0.6614(5) 0.5172(2) 0.53058(11) 0.0146(6) Uani 1 1 d . . . . .
H12 H 0.683107 0.536832 0.565111 0.017 Uiso 1 1 calc R U . . .
C13 C 0.7962(5) 0.5518(2) 0.49430(11) 0.0160(6) Uani 1 1 d . . . . .
C14 C 1.1022(5) 0.6532(3) 0.47703(12) 0.0217(7) Uani 1 1 d . . . . .
H14A H 1.156640 0.587486 0.459111 0.033 Uiso 1 1 calc R U . . .
H14B H 1.210342 0.691329 0.495523 0.033 Uiso 1 1 calc R U . . .
H14C H 1.042858 0.705558 0.452434 0.033 Uiso 1 1 calc R U . . .
C15 C 0.1800(5) 0.3581(2) 0.53520(11) 0.0162(6) Uani 1 1 d . . . . .
H15 H 0.077492 0.334124 0.557842 0.019 Uiso 1 1 calc R U . . .
C16 C 0.1655(5) 0.3337(2) 0.48328(11) 0.0175(7) Uani 1 1 d . . . . .
H16 H 0.050385 0.293195 0.472226 0.021 Uiso 1 1 calc R U . . .
C17 C 0.4620(5) 0.4229(2) 0.46538(11) 0.0152(6) Uani 1 1 d . . . . .
C18 C 0.6052(5) 0.4587(3) 0.42924(11) 0.0178(7) Uani 1 1 d . . . . .
H18 H 0.587553 0.438476 0.394634 0.021 Uiso 1 1 calc R U . . .
C19 C 0.7699(5) 0.5221(2) 0.44293(11) 0.0169(6) Uani 1 1 d . . . . .
H19 H 0.864494 0.545465 0.418076 0.020 Uiso 1 1 calc R U . . .
C20 C 0.3802(5) 0.3132(3) 0.73246(11) 0.0192(7) Uani 1 1 d . . . . .
H20A H 0.389094 0.295476 0.769117 0.023 Uiso 1 1 calc R U . . .
H20B H 0.236931 0.323660 0.723598 0.023 Uiso 1 1 calc R U . . .
C21 C 0.4986(5) 0.4223(3) 0.72083(11) 0.0176(6) Uani 1 1 d . . . . .
H21A H 0.404331 0.484427 0.712845 0.021 Uiso 1 1 calc R U . . .
H21B H 0.578969 0.444546 0.750812 0.021 Uiso 1 1 calc R U . . .
C22 C 0.7942(5) 0.3182(3) 0.69174(12) 0.0182(7) Uani 1 1 d . . . . .
H22A H 0.882940 0.352716 0.717576 0.022 Uiso 1 1 calc R U . . .
H22B H 0.877071 0.298264 0.661866 0.022 Uiso 1 1 calc R U . . .
H25A H 0.943(6) 0.060(3) 0.7533(16) 0.025(10) Uiso 1 1 d . . . . .
H25B H 0.995(5) -0.018(3) 0.7039(14) 0.024(9) Uiso 1 1 d . . . . .
H2A H 0.361(8) 0.716(4) 0.6242(18) 0.049(14) Uiso 1 1 d . . . . .
H7 H 0.105(8) 0.488(4) 0.6338(17) 0.050(13) Uiso 1 1 d . . . . .
H2 H 0.691(6) 0.470(3) 0.6702(14) 0.031(10) Uiso 1 1 d . . . . .

loop_
_atom_site_aniso_label
_atom_site_aniso_U_11
_atom_site_aniso_U_22
_atom_site_aniso_U_33
_atom_site_aniso_U_23
_atom_site_aniso_U_13
_atom_site_aniso_U_12
O1 0.0167(11) 0.0148(10) 0.0279(12) 0.0020(9) 0.0012(9) 0.0012(9)
O2 0.0151(12) 0.0227(12) 0.0259(13) -0.0052(10) -0.0015(9) 0.0012(10)
O3 0.0265(13) 0.0250(12) 0.0221(12) -0.0064(9) -0.0057(10) 0.0038(10)
O4 0.0138(12) 0.0265(12) 0.0343(13) -0.0049(10) -0.0017(10) 0.0011(10)
O5 0.0192(12) 0.0231(11) 0.0202(11) 0.0001(9) 0.0032(9) -0.0078(10)
C25 0.031(2) 0.0242(16) 0.0204(17) -0.0009(14) -0.0022(14) 0.0067(15)
O7 0.0143(11) 0.0177(11) 0.0200(11) 0.0026(8) 0.0054(9) 0.0033(9)
N1 0.0208(14) 0.0153(12) 0.0179(13) -0.0012(10) -0.0039(11) -0.0004(11)
N2 0.0157(13) 0.0138(12) 0.0137(12) 0.0004(9) -0.0011(10) -0.0014(11)
C1 0.0159(16) 0.0182(15) 0.0131(14) -0.0052(11) -0.0011(12) 0.0016(13)
C2 0.0207(17) 0.0149(15) 0.0215(15) 0.0014(12) -0.0023(13) 0.0033(13)
C3 0.0184(16) 0.0125(14) 0.0157(15) 0.0040(11) 0.0003(12) 0.0021(12)
C4 0.0214(16) 0.0204(16) 0.0170(15) -0.0006(12) 0.0010(13) 0.0018(14)
C5 0.0198(16) 0.0159(14) 0.0133(14) 0.0023(11) 0.0018(12) 0.0021(13)
C6 0.0153(15) 0.0149(15) 0.0175(15) 0.0039(11) 0.0026(12) -0.0002(13)
C7 0.0155(15) 0.0131(14) 0.0190(15) 0.0000(12) -0.0016(12) -0.0012(12)
C8 0.0142(14) 0.0149(14) 0.0110(13) -0.0006(11) 0.0011(11) 0.0012(12)
C9 0.0145(15) 0.0145(14) 0.0129(14) 0.0010(11) 0.0030(12) 0.0016(12)
C10 0.0168(15) 0.0080(12) 0.0168(14) 0.0021(11) -0.0007(12) 0.0046(12)
C11 0.0156(15) 0.0113(13) 0.0148(14) 0.0010(11) 0.0008(12) 0.0032(12)
C12 0.0203(16) 0.0136(13) 0.0097(13) -0.0006(11) -0.0005(11) 0.0010(12)
C13 0.0160(15) 0.0133(13) 0.0186(15) 0.0006(11) 0.0003(12) 0.0025(12)
C14 0.0175(16) 0.0231(16) 0.0244(17) 0.0057(13) 0.0050(13) -0.0034(14)
C15 0.0145(15) 0.0136(13) 0.0203(15) 0.0037(12) 0.0005(12) 0.0005(12)
C16 0.0164(16) 0.0142(14) 0.0218(16) 0.0010(11) -0.0038(12) -0.0010(12)
C17 0.0197(16) 0.0103(13) 0.0158(14) 0.0003(11) -0.0038(12) 0.0037(12)
C18 0.0246(17) 0.0172(14) 0.0117(13) -0.0013(11) -0.0009(12) 0.0035(14)
C19 0.0174(16) 0.0170(14) 0.0163(15) 0.0048(11) 0.0033(12) 0.0023(13)
C20 0.0186(16) 0.0216(15) 0.0172(15) 0.0022(11) 0.0047(12) 0.0018(14)
C21 0.0218(17) 0.0188(15) 0.0122(14) -0.0029(11) 0.0001(13) 0.0023(13)
C22 0.0160(16) 0.0186(15) 0.0201(16) 0.0025(12) -0.0006(12) 0.0017(13)

loop_
_atom_type_symbol
_atom_type_description
_atom_type_scat_dispersion_real
_atom_type_scat_dispersion_imag
_atom_type_scat_source
C C 0.0033 0.0016 'International Tables Vol C Tables 4.2.6.8 and 6.1.1.4'
H H 0.0000 0.0000 'International Tables Vol C Tables 4.2.6.8 and 6.1.1.4'
N N 0.0061 0.0033 'International Tables Vol C Tables 4.2.6.8 and 6.1.1.4'
O O 0.0106 0.0060 'International Tables Vol C Tables 4.2.6.8 and 6.1.1.4'

loop_
_geom_angle_atom_site_label_1
_geom_angle_atom_site_label_2
_geom_angle_atom_site_label_3
_geom_angle
_geom_angle_site_symmetry_1
_geom_angle_site_symmetry_3
_geom_angle_publ_flag
C3 O2 H2A 107(4) . . ?
C13 O5 C14 118.3(2) . . ?
C4 C25 H25A 120(2) . . ?
C4 C25 H25B 118(2) . . ?
H25A C25 H25B 122(3) . . ?
C9 O7 H7 115(3) . . ?
C16 N1 C17 116.2(3) . . ?
C8 N2 H2 112(2) . . ?
C21 N2 C8 113.4(2) . . ?
C21 N2 C22 109.0(2) . . ?
C21 N2 H2 104(2) . . ?
C22 N2 C8 108.5(2) . . ?
C22 N2 H2 110(2) . . ?
O1 C1 C2 118.7(3) . . ?
O4 C1 O1 123.8(3) . . ?
O4 C1 C2 117.5(3) . . ?
C1 C2 H2B 108.9 . . ?
C1 C2 H2C 108.9 . . ?
H2B C2 H2C 107.7 . . ?
C3 C2 C1 113.5(2) . . ?
C3 C2 H2B 108.9 . . ?
C3 C2 H2C 108.9 . . ?
O2 C3 C2 112.8(3) . . ?
O3 C3 O2 123.4(3) . . ?
O3 C3 C2 123.8(3) . . ?
C25 C4 H4 118.5 . . ?
C25 C4 C5 123.0(3) . . ?
C5 C4 H4 118.5 . . ?
C4 C5 H5 108.4 . . ?
C4 C5 C6 114.6(3) . . ?
C4 C5 C22 109.6(2) . . ?
C6 C5 H5 108.4 . . ?
C6 C5 C22 107.3(2) . . ?
C22 C5 H5 108.4 . . ?
C5 C6 H6 109.7 . . ?
C7 C6 C5 110.7(2) . . ?
C7 C6 H6 109.7 . . ?
C7 C6 C20 109.7(2) . . ?
C20 C6 C5 107.3(3) . . ?
C20 C6 H6 109.7 . . ?
C6 C7 H7A 109.7 . . ?
C6 C7 H7B 109.7 . . ?
C6 C7 C8 109.6(2) . . ?
H7A C7 H7B 108.2 . . ?
C8 C7 H7A 109.7 . . ?
C8 C7 H7B 109.7 . . ?
N2 C8 C7 108.2(2) . . ?
N2 C8 H8 107.3 . . ?
N2 C8 C9 111.7(2) . . ?
C7 C8 H8 107.3 . . ?
C9 C8 C7 114.5(2) . . ?
C9 C8 H8 107.3 . . ?
O7 C9 C8 109.0(2) . . ?
O7 C9 H9 109.1 . . ?
O7 C9 C10 112.2(2) . . ?
C8 C9 H9 109.1 . . ?
C10 C9 C8 108.2(2) . . ?
C10 C9 H9 109.1 . . ?
C11 C10 C9 120.5(3) . . ?
C15 C10 C9 121.9(3) . . ?
C15 C10 C11 117.6(3) . . ?
C12 C11 C10 123.0(3) . . ?
C12 C11 C17 119.0(3) . . ?
C17 C11 C10 118.0(3) . . ?
C11 C12 H12 119.6 . . ?
C13 C12 C11 120.8(3) . . ?
C13 C12 H12 119.6 . . ?
O5 C13 C12 114.8(3) . . ?
O5 C13 C19 124.3(3) . . ?
C12 C13 C19 120.8(3) . . ?
O5 C14 H14A 109.5 . . ?
O5 C14 H14B 109.5 . . ?
O5 C14 H14C 109.5 . . ?
H14A C14 H14B 109.5 . . ?
H14A C14 H14C 109.5 . . ?
H14B C14 H14C 109.5 . . ?
C10 C15 H15 120.1 . . ?
C10 C15 C16 119.8(3) . . ?
C16 C15 H15 120.1 . . ?
N1 C16 C15 125.4(3) . . ?
N1 C16 H16 117.3 . . ?
C15 C16 H16 117.3 . . ?
N1 C17 C11 123.1(3) . . ?
N1 C17 C18 118.3(3) . . ?
C18 C17 C11 118.7(3) . . ?
C17 C18 H18 119.2 . . ?
C19 C18 C17 121.7(3) . . ?
C19 C18 H18 119.2 . . ?
C13 C19 H19 120.4 . . ?
C18 C19 C13 119.1(3) . . ?
C18 C19 H19 120.4 . . ?
C6 C20 H20A 109.9 . . ?
C6 C20 H20B 109.9 . . ?
C6 C20 C21 108.8(2) . . ?
H20A C20 H20B 108.3 . . ?
C21 C20 H20A 109.9 . . ?
C21 C20 H20B 109.9 . . ?
N2 C21 C20 108.9(2) . . ?
N2 C21 H21A 109.9 . . ?
N2 C21 H21B 109.9 . . ?
C20 C21 H21A 109.9 . . ?
C20 C21 H21B 109.9 . . ?
H21A C21 H21B 108.3 . . ?
N2 C22 C5 109.9(2) . . ?
N2 C22 H22A 109.7 . . ?
N2 C22 H22B 109.7 . . ?
C5 C22 H22A 109.7 . . ?
C5 C22 H22B 109.7 . . ?
H22A C22 H22B 108.2 . . ?

loop_
_geom_bond_atom_site_label_1
_geom_bond_atom_site_label_2
_geom_bond_distance
_geom_bond_site_symmetry_2
_geom_bond_publ_flag
O1 C1 1.256(4) . ?
O2 C3 1.328(4) . ?
O2 H2A 0.80(6) . ?
O3 C3 1.204(4) . ?
O4 C1 1.245(4) . ?
O5 C13 1.371(4) . ?
O5 C14 1.434(4) . ?
C25 C4 1.321(5) . ?
C25 H25A 0.88(4) . ?
C25 H25B 0.99(4) . ?
O7 C9 1.416(4) . ?
O7 H7 0.90(5) . ?
N1 C16 1.316(4) . ?
N1 C17 1.379(4) . ?
N2 C8 1.511(4) . ?
N2 C21 1.500(4) . ?
N2 C22 1.504(4) . ?
N2 H2 0.92(4) . ?
C1 C2 1.531(4) . ?
C2 H2B 0.9900 . ?
C2 H2C 0.9900 . ?
C2 C3 1.508(5) . ?
C4 H4 0.9500 . ?
C4 C5 1.508(4) . ?
C5 H5 1.0000 . ?
C5 C6 1.544(4) . ?
C5 C22 1.548(4) . ?
C6 H6 1.0000 . ?
C6 C7 1.533(4) . ?
C6 C20 1.535(4) . ?
C7 H7A 0.9900 . ?
C7 H7B 0.9900 . ?
C7 C8 1.546(4) . ?
C8 H8 1.0000 . ?
C8 C9 1.544(4) . ?
C9 H9 1.0000 . ?
C9 C10 1.516(4) . ?
C10 C11 1.433(4) . ?
C10 C15 1.377(4) . ?
C11 C12 1.412(4) . ?
C11 C17 1.422(4) . ?
C12 H12 0.9500 . ?
C12 C13 1.374(4) . ?
C13 C19 1.409(4) . ?
C14 H14A 0.9800 . ?
C14 H14B 0.9800 . ?
C14 H14C 0.9800 . ?
C15 H15 0.9500 . ?
C15 C16 1.401(4) . ?
C16 H16 0.9500 . ?
C17 C18 1.413(4) . ?
C18 H18 0.9500 . ?
C18 C19 1.377(5) . ?
C19 H19 0.9500 . ?
C20 H20A 0.9900 . ?
C20 H20B 0.9900 . ?
C20 C21 1.544(4) . ?
C21 H21A 0.9900 . ?
C21 H21B 0.9900 . ?
C22 H22A 0.9900 . ?
C22 H22B 0.9900 . ?

loop_
_geom_torsion_atom_site_label_1
_geom_torsion_atom_site_label_2
_geom_torsion_atom_site_label_3
_geom_torsion_atom_site_label_4
_geom_torsion
_geom_torsion_site_symmetry_1
_geom_torsion_site_symmetry_2
_geom_torsion_site_symmetry_3
_geom_torsion_site_symmetry_4
_geom_torsion_publ_flag
O1 C1 C2 C3 -29.9(4) . . . . ?
O4 C1 C2 C3 152.2(3) . . . . ?
O5 C13 C19 C18 -178.2(3) . . . . ?
C25 C4 C5 C6 -135.3(3) . . . . ?
C25 C4 C5 C22 104.1(4) . . . . ?
O7 C9 C10 C11 162.4(2) . . . . ?
O7 C9 C10 C15 -19.2(4) . . . . ?
N1 C17 C18 C19 178.2(3) . . . . ?
N2 C8 C9 O7 -84.0(3) . . . . ?
N2 C8 C9 C10 153.7(2) . . . . ?
C1 C2 C3 O2 85.3(3) . . . . ?
C1 C2 C3 O3 -95.4(3) . . . . ?
C4 C5 C6 C7 -70.3(3) . . . . ?
C4 C5 C6 C20 170.1(2) . . . . ?
C4 C5 C22 N2 137.2(3) . . . . ?
C5 C6 C7 C8 -62.9(3) . . . . ?
C5 C6 C20 C21 55.3(3) . . . . ?
C6 C5 C22 N2 12.2(3) . . . . ?
C6 C7 C8 N2 6.1(3) . . . . ?
C6 C7 C8 C9 -119.3(3) . . . . ?
C6 C20 C21 N2 10.2(3) . . . . ?
C7 C6 C20 C21 -65.0(3) . . . . ?
C7 C8 C9 O7 39.5(3) . . . . ?
C7 C8 C9 C10 -82.8(3) . . . . ?
C8 N2 C21 C20 53.7(3) . . . . ?
C8 N2 C22 C5 -69.8(3) . . . . ?
C8 C9 C10 C11 -77.3(3) . . . . ?
C8 C9 C10 C15 101.1(3) . . . . ?
C9 C10 C11 C12 -3.9(4) . . . . ?
C9 C10 C11 C17 176.6(3) . . . . ?
C9 C10 C15 C16 -177.0(3) . . . . ?
C10 C11 C12 C13 -178.6(3) . . . . ?
C10 C11 C17 N1 0.8(4) . . . . ?
C10 C11 C17 C18 179.5(3) . . . . ?
C10 C15 C16 N1 0.2(5) . . . . ?
C11 C10 C15 C16 1.4(4) . . . . ?
C11 C12 C13 O5 177.8(2) . . . . ?
C11 C12 C13 C19 -1.2(4) . . . . ?
C11 C17 C18 C19 -0.5(4) . . . . ?
C12 C11 C17 N1 -178.7(3) . . . . ?
C12 C11 C17 C18 0.0(4) . . . . ?
C12 C13 C19 C18 0.7(4) . . . . ?
C14 O5 C13 C12 177.8(3) . . . . ?
C14 O5 C13 C19 -3.2(4) . . . . ?
C15 C10 C11 C12 177.6(3) . . . . ?
C15 C10 C11 C17 -1.8(4) . . . . ?
C16 N1 C17 C11 0.7(4) . . . . ?
C16 N1 C17 C18 -178.0(3) . . . . ?
C17 N1 C16 C15 -1.2(4) . . . . ?
C17 C11 C12 C13 0.8(4) . . . . ?
C17 C18 C19 C13 0.1(4) . . . . ?
C20 C6 C7 C8 55.3(3) . . . . ?
C21 N2 C8 C7 -63.2(3) . . . . ?
C21 N2 C8 C9 63.8(3) . . . . ?
C21 N2 C22 C5 54.1(3) . . . . ?
C22 N2 C8 C7 58.1(3) . . . . ?
C22 N2 C8 C9 -174.9(2) . . . . ?
C22 N2 C21 C20 -67.3(3) . . . . ?
C22 C5 C6 C7 51.6(3) . . . . ?
C22 C5 C6 C20 -68.0(3) . . . . ?
